data_2201867
loop_
_publ_author_name
'Gainsford, Graeme J.'
'Kay, Andrew J.'
'Woolhouse, A. D.'

_publ_section_title
;1-(2-Hydroxyethyl)-4-{4,5,6,7-tetrahydro-1-[1-(2-hydroxyethyl)-pyridin-4(1<i>H</i>)-ylidene]-1<i>H</i>-inden-3-yl}pyridinium
 iodide
;
_journal_issue 4
_journal_name_full 'Acta Crystallographica Section E'
_journal_page_first o589
_journal_page_last o590
_journal_paper_doi 10.1107/S160053680300686X
_journal_volume 59
_journal_year 2003
_chemical_formula_iupac 'C23 H27 N2 O2 1+, I 1-'
_chemical_formula_moiety 'C23 H27 N2 O2 1+, I 1-'
_chemical_formula_sum 'C23 H27 I N2 O2'
_chemical_formula_weight 490.37
_chemical_name_systematic
;
1-(2-Hydroxyethyl)-4-{4,5,6,7-tetrahydro-1-[1-(2-hydroxyethyl)-
pyridin-4(1H)-ylidene]-1H-inden-3-yl}pyridinium iodide
;
_space_group_IT_number 14
_symmetry_cell_setting monoclinic
_symmetry_space_group_name_Hall '-P 2ybc'
_symmetry_space_group_name_H-M 'P 1 21/c 1'
_atom_sites_solution_hydrogens geom
_atom_sites_solution_primary direct
_atom_sites_solution_secondary difmap
_audit_creation_method SHELXL-97
_cell_angle_alpha 90.00
_cell_angle_beta 96.22(3)
_cell_angle_gamma 90.00
_cell_formula_units_Z 4
_cell_length_a 9.0520(18)
_cell_length_b 24.134(5)
_cell_length_c 9.5330(19)
_cell_measurement_reflns_used 340
_cell_measurement_temperature 100(2)
_cell_measurement_theta_max 22.5
_cell_measurement_theta_min 3.8
_cell_volume 2070.3(7)
_computing_cell_refinement DENZO
_computing_data_collection 'DENZO (Otinowski & Minor, 1997)'
_computing_data_reduction DENZO
_computing_molecular_graphics 'ORTEP-3 (Farrugia, 1997)'
_computing_publication_material SHELXL97
_computing_structure_refinement 'SHELXL97 (Sheldrick, 1997)'
_computing_structure_solution 'SHELXS97 (Sheldrick, 1997)'
_diffrn_ambient_temperature 100(2)
_diffrn_detector_area_resol_mean 4000
_diffrn_measured_fraction_theta_full 0.909
_diffrn_measured_fraction_theta_max 0.909
_diffrn_measurement_device_type 'Quantum4 CCD detector'
_diffrn_measurement_method \f
_diffrn_radiation_monochromator none
_diffrn_radiation_type synchrotron
_diffrn_radiation_wavelength 0.9204
_diffrn_reflns_av_R_equivalents 0.0000
_diffrn_reflns_av_sigmaI/netI 0.0438
_diffrn_reflns_limit_h_max 9
_diffrn_reflns_limit_h_min 0
_diffrn_reflns_limit_k_max 25
_diffrn_reflns_limit_k_min 0
_diffrn_reflns_limit_l_max 9
_diffrn_reflns_limit_l_min -10
_diffrn_reflns_number 2300
_diffrn_reflns_theta_full 28.98
_diffrn_reflns_theta_max 28.98
_diffrn_reflns_theta_min 2.99
_diffrn_standards_number 0
_exptl_absorpt_coefficient_mu 3.031
_exptl_absorpt_correction_type none
_exptl_crystal_colour black
_exptl_crystal_density_diffrn 1.573
_exptl_crystal_density_method 'not measured'
_exptl_crystal_description plate
_exptl_crystal_F_000 992
_exptl_crystal_size_max 0.14
_exptl_crystal_size_mid 0.10
_exptl_crystal_size_min 0.003
_refine_diff_density_max 0.51
_refine_diff_density_min -0.58
_refine_ls_extinction_method none
_refine_ls_goodness_of_fit_ref 1.06
_refine_ls_hydrogen_treatment mixed
_refine_ls_matrix_type full
_refine_ls_number_parameters 262
_refine_ls_number_reflns 2300
_refine_ls_number_restraints 0
_refine_ls_restrained_S_all 1.06
_refine_ls_R_factor_all 0.026
_refine_ls_R_factor_gt 0.025
_refine_ls_shift/su_max 0.002
_refine_ls_shift/su_mean <0.001
_refine_ls_structure_factor_coef Fsqd
_refine_ls_weighting_details 'calc w = 1/[\s^2^(Fo^2^)+(0.025P)^2^+2.8457P] where P = (Fo^2^+2Fc^2^)/3'
_refine_ls_weighting_scheme calc
_refine_ls_wR_factor_gt 0.070
_refine_ls_wR_factor_ref 0.071
_reflns_number_gt 2191
_reflns_number_total 2300
_reflns_threshold_expression I>2\s(I)
_cod_data_source_file cf6250.cif
_cod_data_source_block I
_cod_depositor_comments
;
The following automatic conversions were performed:
'_symmetry_cell_setting' value 'Monoclinic' changed to 'monoclinic'
according to '/home/saulius/struct/CIF-dictionaries/cif_core.dic'
dictionary named 'cif_core.dic' version 2.4.1 from
2010-06-29.

'_geom_bond_publ_flag' value 'Y' changed to 'y' according to
'/home/saulius/struct/CIF-dictionaries/cif_core.dic' dictionary named
'cif_core.dic' version 2.4.1 from 2010-06-29 (12
times).

'_geom_bond_publ_flag' value 'N' changed to 'n' according to
'/home/saulius/struct/CIF-dictionaries/cif_core.dic' dictionary named
'cif_core.dic' version 2.4.1 from 2010-06-29.

Automatic conversion script
Id: cif_fix_enum 1527 2010-12-29 10:47:43Z saulius 

The following automatic conversions were performed:

'_symmetry_cell_setting' value 'Monoclinic' changed to 'monoclinic'
according to /home/saulius/struct/CIF-dictionaries/cif_core.dic
dictionary named 'cif_core.dic' version 2.4.1 from
2010-06-29.

'_geom_bond_publ_flag' value 'Y' changed to 'y'
according to /home/saulius/struct/CIF-dictionaries/cif_core.dic
dictionary named 'cif_core.dic' version 2.4.1 from 2010-06-29 (12
times).

'_geom_bond_publ_flag' value 'N' changed to 'n' according to
/home/saulius/struct/CIF-dictionaries/cif_core.dic dictionary named
'cif_core.dic' version 2.4.1 from
2010-06-29.

'_geom_angle_publ_flag' value 'Y' changed to 'y'
according to /home/saulius/struct/CIF-dictionaries/cif_core.dic
dictionary named 'cif_core.dic' version 2.4.1 from 2010-06-29 (2
times).

'_geom_torsion_publ_flag' value 'Y' changed to 'y' according
to /home/saulius/struct/CIF-dictionaries/cif_core.dic dictionary
named 'cif_core.dic' version 2.4.1 from 2010-06-29 (4 times).

Automatic conversion script
Id: cif_fix_values 1715 2011-07-08 13:25:40Z adriana 
;
_cod_original_sg_symbol_H-M 'P 21/c'
_cod_database_code 2201867
_cod_database_fobs_code 2201867

loop_
_symmetry_equiv_pos_as_xyz
'x, y, z'
'-x, y+1/2, -z+1/2'
'-x, -y, -z'
'x, 1/2-y, z+1/2'

loop_
_atom_site_label
_atom_site_fract_x
_atom_site_fract_y
_atom_site_fract_z
_atom_site_U_iso_or_equiv
_atom_site_adp_type
_atom_site_calc_flag
_atom_site_refinement_flags
_atom_site_occupancy
_atom_site_disorder_assembly
_atom_site_disorder_group
_atom_site_type_symbol
I1 0.69464(2) 0.845714(9) 0.61325(2) 0.02629(16) Uani d . 1 . . I
O1 -0.0167(3) 0.74846(10) 1.2136(3) 0.0338(7) Uani d . 1 . . O
H1O -0.076(5) 0.7281(18) 1.185(5) 0.041 Uiso d . 1 . . H
O2 0.5846(3) 1.27037(10) 1.0761(3) 0.0377(7) Uani d . 1 . . O
H2O 0.507(5) 1.2868(18) 1.053(5) 0.045 Uiso d . 1 . . H
N1 -0.1179(3) 0.86075(10) 1.1480(3) 0.0170(6) Uani d . 1 . . N
N2 0.6417(3) 1.15909(9) 0.9625(3) 0.0170(7) Uani d . 1 . . N
C1 -0.1224(4) 0.85604(12) 1.0073(4) 0.0165(8) Uani d . 1 . . C
H1 -0.1878 0.8298 0.9592 0.020 Uiso calc R 1 . . H
C2 -0.0353(3) 0.88799(12) 0.9317(3) 0.0165(7) Uani d . 1 . . C
H2 -0.0429 0.8839 0.8321 0.020 Uiso calc R 1 . . H
C3 0.0664(3) 0.92725(11) 0.9976(3) 0.0145(7) Uani d . 1 . . C
C4 0.0594(4) 0.93277(12) 1.1460(3) 0.0171(7) Uani d . 1 . . C
H4 0.1200 0.9597 1.1971 0.020 Uiso calc R 1 . . H
C5 -0.0312(4) 0.90080(12) 1.2159(4) 0.0186(7) Uani d . 1 . . C
H5 -0.0344 0.9063 1.3142 0.022 Uiso calc R 1 . . H
C6 -0.2003(4) 0.82163(13) 1.2311(4) 0.0231(8) Uani d . 1 . . C
H6A -0.2767 0.8020 1.1675 0.028 Uiso calc R 1 . . H
H6B -0.2513 0.8425 1.3013 0.028 Uiso calc R 1 . . H
C7 -0.0947(4) 0.77996(14) 1.3062(4) 0.0300(9) Uani d . 1 . . C
H7A -0.0222 0.7999 1.3734 0.036 Uiso calc R 1 . . H
H7B -0.1518 0.7545 1.3614 0.036 Uiso calc R 1 . . H
C8 0.1659(3) 0.95914(11) 0.9251(3) 0.0140(7) Uani d . 1 . . C
C9 0.2564(4) 1.00253(12) 0.9852(3) 0.0148(7) Uani d . 1 . . C
H9 0.255(4) 1.0142(13) 1.079(4) 0.018 Uiso d . 1 . . H
C10 0.3347(4) 1.02670(12) 0.8816(3) 0.0151(7) Uani d . 1 . . C
C11 0.5656(4) 1.13870(13) 1.0664(3) 0.0180(8) Uani d . 1 . . C
H11 0.5817 1.1543 1.1583 0.022 Uiso calc R 1 . . H
C12 0.4667(4) 1.09638(11) 1.0416(3) 0.0157(7) Uani d . 1 . . C
H12 0.4151 1.0833 1.1167 0.019 Uiso calc R 1 . . H
C13 0.4385(3) 1.07131(12) 0.9067(3) 0.0149(7) Uani d . 1 . . C
C14 0.5184(4) 1.09497(12) 0.8020(3) 0.0177(7) Uani d . 1 . . C
H14 0.5036 1.0808 0.7086 0.021 Uiso calc R 1 . . H
C15 0.6160(4) 1.13758(13) 0.8313(3) 0.0179(7) Uani d . 1 . . C
H15 0.6670 1.1524 0.7578 0.022 Uiso calc R 1 . . H
C16 0.1935(3) 0.95565(12) 0.7769(3) 0.0145(7) Uani d . 1 . . C
C17 0.1388(4) 0.91208(13) 0.6690(3) 0.0188(8) Uani d . 1 . . C
H17A 0.0333 0.9193 0.6347 0.023 Uiso calc R 1 . . H
H17B 0.1452 0.8750 0.7137 0.023 Uiso calc R 1 . . H
C18 0.2322(4) 0.91294(13) 0.5443(3) 0.0215(8) Uani d . 1 . . C
H18A 0.3314 0.8969 0.5736 0.026 Uiso calc R 1 . . H
H18B 0.1834 0.8901 0.4664 0.026 Uiso calc R 1 . . H
C19 0.2495(4) 0.97176(13) 0.4936(4) 0.0227(8) Uani d . 1 . . C
H19A 0.1503 0.9889 0.4720 0.027 Uiso calc R 1 . . H
H19B 0.2991 0.9715 0.4060 0.027 Uiso calc R 1 . . H
C20 0.3416(4) 1.00582(13) 0.6064(3) 0.0204(8) Uani d . 1 . . C
H20A 0.4476 0.9954 0.6086 0.024 Uiso calc R 1 . . H
H20B 0.3324 1.0456 0.5822 0.024 Uiso calc R 1 . . H
C21 0.2910(3) 0.99639(12) 0.7499(3) 0.0146(7) Uani d . 1 . . C
C23 0.6751(4) 1.26098(13) 0.9666(4) 0.0272(9) Uani d . 1 . . C
H23A 0.7512 1.2905 0.9670 0.033 Uiso calc R 1 . . H
H23B 0.6138 1.2616 0.8741 0.033 Uiso calc R 1 . . H
C22 0.7489(4) 1.20558(12) 0.9896(4) 0.0222(8) Uani d . 1 . . C
H22A 0.8280 1.2020 0.9262 0.027 Uiso calc R 1 . . H
H22B 0.7962 1.2033 1.0881 0.027 Uiso calc R 1 . . H

loop_
_atom_site_aniso_label
_atom_site_aniso_U_11
_atom_site_aniso_U_22
_atom_site_aniso_U_33
_atom_site_aniso_U_12
_atom_site_aniso_U_13
_atom_site_aniso_U_23
I1 0.0229(2) 0.0389(2) 0.0163(2) -0.00270(9) -0.00135(14) -0.00171(8)
O1 0.0292(16) 0.0273(14) 0.0458(17) 0.0000(11) 0.0083(14) 0.0059(12)
O2 0.0477(18) 0.0355(15) 0.0289(15) 0.0186(13) -0.0008(15) -0.0034(11)
N1 0.0173(16) 0.0170(13) 0.0172(17) 0.0009(12) 0.0041(14) 0.0023(12)
N2 0.0146(16) 0.0153(14) 0.0211(17) 0.0010(10) 0.0010(14) 0.0005(11)
C1 0.017(2) 0.0126(15) 0.019(2) 0.0015(13) -0.0012(16) -0.0033(13)
C2 0.0170(18) 0.0182(16) 0.0133(17) 0.0023(14) -0.0027(15) -0.0024(13)
C3 0.0153(18) 0.0123(15) 0.0150(18) 0.0053(13) -0.0023(15) 0.0008(12)
C4 0.0158(18) 0.0196(17) 0.0149(18) 0.0011(13) -0.0026(15) -0.0024(13)
C5 0.0173(17) 0.0243(18) 0.0137(16) 0.0038(14) -0.0006(16) 0.0016(14)
C6 0.023(2) 0.0242(18) 0.0242(19) -0.0021(15) 0.0093(17) 0.0047(14)
C7 0.036(2) 0.0253(19) 0.029(2) -0.0008(16) 0.0070(19) 0.0096(15)
C8 0.0118(18) 0.0143(16) 0.0151(18) 0.0053(13) -0.0025(15) 0.0016(12)
C9 0.0155(18) 0.0163(16) 0.0117(18) 0.0057(13) -0.0022(15) -0.0010(13)
C10 0.0153(17) 0.0154(16) 0.0140(18) 0.0030(13) -0.0007(15) 0.0004(12)
C11 0.0178(19) 0.0199(16) 0.0155(18) 0.0028(15) -0.0012(16) -0.0026(14)
C12 0.0140(18) 0.0178(17) 0.0153(17) 0.0019(14) 0.0019(15) 0.0007(13)
C13 0.0127(17) 0.0147(16) 0.0173(18) 0.0054(13) 0.0010(15) 0.0024(13)
C14 0.0191(19) 0.0198(17) 0.0141(18) 0.0012(14) 0.0004(15) -0.0017(13)
C15 0.0182(19) 0.0211(17) 0.0144(18) 0.0023(15) 0.0014(16) 0.0047(14)
C16 0.0124(18) 0.0174(16) 0.0131(17) 0.0049(13) -0.0012(15) -0.0011(13)
C17 0.0176(19) 0.0201(17) 0.0180(18) 0.0002(13) -0.0008(16) -0.0022(14)
C18 0.022(2) 0.0291(18) 0.0129(18) 0.0001(15) -0.0020(16) -0.0058(14)
C19 0.024(2) 0.0307(19) 0.0133(18) -0.0020(15) 0.0025(16) -0.0028(14)
C20 0.0208(19) 0.0256(18) 0.0147(18) -0.0034(14) 0.0014(15) -0.0010(14)
C21 0.0123(18) 0.0179(16) 0.0132(17) 0.0052(13) -0.0007(15) -0.0020(13)
C23 0.031(2) 0.0209(18) 0.029(2) -0.0004(15) -0.0011(19) -0.0002(15)
C22 0.0176(19) 0.0188(18) 0.029(2) -0.0055(14) -0.0009(17) -0.0001(14)

loop_
_atom_type_symbol
_atom_type_description
_atom_type_scat_dispersion_real
_atom_type_scat_dispersion_imag
_atom_type_scat_source
C C 0.0033 0.0016 'International Tables Vol C Tables 4.2.6.8 and 6.1.1.4'
H H 0.0000 0.0000 'International Tables Vol C Tables 4.2.6.8 and 6.1.1.4'
N N 0.0061 0.0033 'International Tables Vol C Tables 4.2.6.8 and 6.1.1.4'
O O 0.0106 0.0060 'International Tables Vol C Tables 4.2.6.8 and 6.1.1.4'
I I -0.6190 2.8630 'International Tables Vol C Tables 4.2.6.8 and 6.1.1.4'

loop_
_geom_angle_atom_site_label_1
_geom_angle_atom_site_label_2
_geom_angle_atom_site_label_3
_geom_angle
_geom_angle_publ_flag
C1 N1 C5 119.2(3) ?
C1 N1 C6 121.1(3) ?
C5 N1 C6 119.6(3) ?
C15 N2 C11 119.1(3) ?
C15 N2 C22 119.6(3) ?
C11 N2 C22 121.3(3) ?
N1 C1 C2 121.6(3) ?
C1 C2 C3 121.9(3) ?
C8 C3 C2 124.2(3) ?
C8 C3 C4 122.0(3) ?
C2 C3 C4 113.8(3) ?
C5 C4 C3 121.9(3) ?
C4 C5 N1 121.3(3) ?
N1 C6 C7 110.3(3) ?
O1 C7 C6 113.3(3) ?
C9 C8 C3 125.1(3) ?
C9 C8 C16 106.4(3) ?
C3 C8 C16 128.5(3) ?
C10 C9 C8 109.7(3) y
C9 C10 C13 124.6(3) ?
C9 C10 C21 106.6(3) ?
C13 C10 C21 128.9(3) ?
N2 C11 C12 121.4(3) ?
C11 C12 C13 121.8(3) ?
C14 C13 C12 114.3(3) ?
C14 C13 C10 124.2(3) ?
C12 C13 C10 121.5(3) ?
C15 C14 C13 121.9(3) ?
N2 C15 C14 121.4(3) ?
C21 C16 C8 108.8(3) ?
C21 C16 C17 122.8(3) ?
C8 C16 C17 128.1(3) ?
C16 C17 C18 110.5(3) ?
C19 C18 C17 110.2(3) ?
C18 C19 C20 110.3(3) ?
C21 C20 C19 111.2(3) ?
C16 C21 C10 108.5(3) ?
C16 C21 C20 123.2(3) ?
C10 C21 C20 128.3(3) y
O2 C23 C22 108.7(3) ?
N2 C22 C23 112.0(3) ?
C7 O1 H1O 101(3) ?
C23 O2 H2O 116(3) ?
N1 C1 H1 119.2 ?
C2 C1 H1 119.2 ?
C1 C2 H2 119.1 ?
C3 C2 H2 119.1 ?
C5 C4 H4 119.0 ?
C3 C4 H4 119.0 ?
C4 C5 H5 119.4 ?
N1 C5 H5 119.4 ?
N1 C6 H6A 109.6 ?
C7 C6 H6A 109.6 ?
N1 C6 H6B 109.6 ?
C7 C6 H6B 109.6 ?
H6A C6 H6B 108.1 ?
O1 C7 H7A 108.9 ?
C6 C7 H7A 108.9 ?
O1 C7 H7B 108.9 ?
C6 C7 H7B 108.9 ?
H7A C7 H7B 107.7 ?
C10 C9 H9 127(2) ?
C8 C9 H9 123(2) ?
N2 C11 H11 119.3 ?
C12 C11 H11 119.3 ?
C11 C12 H12 119.1 ?
C13 C12 H12 119.1 ?
C15 C14 H14 119.0 ?
C13 C14 H14 119.0 ?
N2 C15 H15 119.3 ?
C14 C15 H15 119.3 ?
C16 C17 H17A 109.6 ?
C18 C17 H17A 109.6 ?
C16 C17 H17B 109.6 ?
C18 C17 H17B 109.6 ?
H17A C17 H17B 108.1 ?
C19 C18 H18A 109.6 ?
C17 C18 H18A 109.6 ?
C19 C18 H18B 109.6 ?
C17 C18 H18B 109.6 ?
H18A C18 H18B 108.1 ?
C18 C19 H19A 109.6 ?
C20 C19 H19A 109.6 ?
C18 C19 H19B 109.6 ?
C20 C19 H19B 109.6 ?
H19A C19 H19B 108.1 ?
C21 C20 H20A 109.4 ?
C19 C20 H20A 109.4 ?
C21 C20 H20B 109.4 ?
C19 C20 H20B 109.4 ?
H20A C20 H20B 108.0 ?
O2 C23 H23A 110.0 ?
C22 C23 H23A 110.0 ?
O2 C23 H23B 110.0 ?
C22 C23 H23B 110.0 ?
H23A C23 H23B 108.3 ?
N2 C22 H22A 109.2 ?
C23 C22 H22A 109.2 ?
N2 C22 H22B 109.2 ?
C23 C22 H22B 109.2 ?
H22A C22 H22B 107.9 ?

loop_
_geom_bond_atom_site_label_1
_geom_bond_atom_site_label_2
_geom_bond_site_symmetry_2
_geom_bond_distance
_geom_bond_publ_flag
O1 C7 . 1.412(5) y
O2 C23 . 1.413(5) ?
N1 C1 . 1.342(4) y
N1 C5 . 1.364(4) n
N1 C6 . 1.484(4) y
N2 C15 . 1.351(4) ?
N2 C11 . 1.358(4) ?
N2 C22 . 1.488(4) ?
C1 C2 . 1.363(5) y
C2 C3 . 1.420(4) y
C3 C8 . 1.420(4) y
C3 C4 . 1.429(5) ?
C4 C5 . 1.352(5) ?
C6 C7 . 1.513(5) ?
C8 C9 . 1.412(5) y
C8 C16 . 1.464(4) y
C9 C10 . 1.403(5) y
C10 C13 . 1.432(5) ?
C10 C21 . 1.470(4) y
C11 C12 . 1.362(5) ?
C12 C13 . 1.419(5) ?
C13 C14 . 1.415(5) ?
C14 C15 . 1.365(5) ?
C16 C21 . 1.364(5) y
C16 C17 . 1.516(4) ?
C17 C18 . 1.532(5) y
C18 C19 . 1.513(5) ?
C19 C20 . 1.528(5) ?
C20 C21 . 1.506(5) ?
C23 C22 . 1.500(5) ?
O1 H1O . 0.75(4) ?
O2 H2O . 0.82(5) ?
C1 H1 . 0.950 ?
C2 H2 . 0.950 ?
C4 H4 . 0.950 ?
C5 H5 . 0.950 ?
C6 H6A . 0.990 ?
C6 H6B . 0.990 ?
C7 H7A . 0.990 ?
C7 H7B . 0.990 ?
C9 H9 . 0.94(4) ?
C11 H11 . 0.950 ?
C12 H12 . 0.950 ?
C14 H14 . 0.950 ?
C15 H15 . 0.950 ?
C17 H17A . 0.990 ?
C17 H17B . 0.990 ?
C18 H18A . 0.990 ?
C18 H18B . 0.990 ?
C19 H19A . 0.990 ?
C19 H19B . 0.990 ?
C20 H20A . 0.990 ?
C20 H20B . 0.990 ?
C23 H23A . 0.990 ?
C23 H23B . 0.990 ?
C22 H22A . 0.990 ?
C22 H22B . 0.990 ?

loop_
_geom_hbond_atom_site_label_D
_geom_hbond_atom_site_label_H
_geom_hbond_atom_site_label_A
_geom_hbond_site_symmetry_A
_geom_hbond_distance_DH
_geom_hbond_distance_HA
_geom_hbond_distance_DA
_geom_hbond_angle_DHA
O2 H2O I1 2_656 0.82(4) 2.69(5) 3.459(3) 158(2)
O1 H1O I1 4_465 0.76(4) 2.76(5) 3.517(3) 173(5)

loop_
_geom_torsion_atom_site_label_1
_geom_torsion_atom_site_label_2
_geom_torsion_atom_site_label_3
_geom_torsion_atom_site_label_4
_geom_torsion
_geom_torsion_publ_flag
C5 N1 C1 C2 4.2(4) ?
C6 N1 C1 C2 -173.1(3) ?
N1 C1 C2 C3 1.1(5) ?
C1 C2 C3 C8 176.1(3) ?
C1 C2 C3 C4 -4.7(4) ?
C8 C3 C4 C5 -177.3(3) ?
C2 C3 C4 C5 3.4(4) ?
C3 C4 C5 N1 1.5(5) ?
C1 N1 C5 C4 -5.5(4) ?
C6 N1 C5 C4 171.8(3) ?
C1 N1 C6 C7 103.4(4) ?
C5 N1 C6 C7 -73.9(4) ?
N1 C6 C7 O1 -59.0(4) ?
C2 C3 C8 C9 172.8(3) ?
C4 C3 C8 C9 -6.4(5) y
C2 C3 C8 C16 -5.4(5) ?
C4 C3 C8 C16 175.4(3) ?
C3 C8 C9 C10 -177.0(3) ?
C16 C8 C9 C10 1.5(3) ?
C8 C9 C10 C13 -178.9(3) ?
C8 C9 C10 C21 -0.3(3) ?
C15 N2 C11 C12 1.4(4) ?
C22 N2 C11 C12 179.6(3) ?
N2 C11 C12 C13 0.3(5) ?
C11 C12 C13 C14 -1.5(4) ?
C11 C12 C13 C10 179.8(3) ?
C9 C10 C13 C14 179.2(3) ?
C21 C10 C13 C14 0.9(5) y
C9 C10 C13 C12 -2.3(5) ?
C21 C10 C13 C12 179.4(3) ?
C12 C13 C14 C15 1.2(4) ?
C10 C13 C14 C15 179.9(3) ?
C11 N2 C15 C14 -1.8(5) ?
C22 N2 C15 C14 -179.9(3) ?
C13 C14 C15 N2 0.4(5) ?
C9 C8 C16 C21 -2.2(3) ?
C3 C8 C16 C21 176.2(3) ?
C9 C8 C16 C17 172.3(3) ?
C3 C8 C16 C17 -9.2(5) y
C21 C16 C17 C18 12.4(4) ?
C8 C16 C17 C18 -161.4(3) ?
C16 C17 C18 C19 -47.6(4) ?
C17 C18 C19 C20 66.3(4) ?
C18 C19 C20 C21 -45.8(4) ?
C8 C16 C21 C10 2.0(3) ?
C17 C16 C21 C10 -172.8(3) ?
C8 C16 C21 C20 -178.6(3) ?
C17 C16 C21 C20 6.5(5) y
C9 C10 C21 C16 -1.1(3) ?
C13 C10 C21 C16 177.4(3) ?
C9 C10 C21 C20 179.6(3) ?
C13 C10 C21 C20 -1.9(5) ?
C19 C20 C21 C16 10.4(4) ?
C19 C20 C21 C10 -170.3(3) ?
C15 N2 C22 C23 89.5(4) ?
C11 N2 C22 C23 -88.7(4) ?
O2 C23 C22 N2 70.7(4) ?

loop_
_cod_related_entry_id
_cod_related_entry_database
_cod_related_entry_code
1 ChemSpider 21131882
